data_7057557
loop_
_publ_author_name
'Agrahari, Bhumika'
'Layek, Samaresh'
'Ganguly, Rakesh'
'Pathak, Devendra D.'

_publ_section_title
;
 Synthesis and crystal structures of salen-type Cu(ii) and Ni(ii) Schiff
 base complexes: application in [3+2]-cycloaddition and A3-coupling
 reactions
;
_journal_issue 16
_journal_name_full 'New Journal of Chemistry'
_journal_page_first 13754
_journal_paper_doi 10.1039/C8NJ01718B
_journal_volume 42
_journal_year 2018
_chemical_formula_sum 'C28 H39 Cu N4 O2.5'
_chemical_formula_weight 535.17
_space_group_crystal_system triclinic
_space_group_IT_number 2
_space_group_name_Hall '-P 1'
_space_group_name_H-M_alt 'P -1'
_symmetry_space_group_name_Hall '-P 1'
_symmetry_space_group_name_H-M 'P -1'
_atom_sites_solution_hydrogens mixed
_audit_creation_method SHELXL-2014/7
_audit_update_record
;
2017-09-26 deposited with the CCDC.
2018-07-11 downloaded from the CCDC.
;
_cell_angle_alpha 92.716(3)
_cell_angle_beta 93.956(3)
_cell_angle_gamma 102.009(3)
_cell_formula_units_Z 4
_cell_length_a 9.4610(11)
_cell_length_b 15.3673(17)
_cell_length_c 19.021(2)
_cell_measurement_reflns_used 2873
_cell_measurement_temperature 203(2)
_cell_measurement_theta_max 22.52
_cell_measurement_theta_min 2.47
_cell_volume 2693.1(5)
_computing_cell_refinement 'Bruker SAINT'
_computing_data_collection 'Bruker APEX2'
_computing_data_reduction 'Bruker SAINT'
_computing_molecular_graphics 'Bruker SHELXTL'
_computing_publication_material 'Bruker SHELXTL'
_computing_structure_refinement 'SHELXL-2014/7 (Sheldrick, 2014)'
_computing_structure_solution 'SHELXS-97 (Sheldrick 2008)'
_diffrn_ambient_temperature 203(2)
_diffrn_measured_fraction_theta_full 0.987
_diffrn_measured_fraction_theta_max 0.976
_diffrn_measurement_device_type 'Bruker APEX-II CCD'
_diffrn_measurement_method '\f and \w scans'
_diffrn_radiation_type MoK\a
_diffrn_radiation_wavelength 0.71073
_diffrn_reflns_av_R_equivalents 0.1046
_diffrn_reflns_av_unetI/netI 0.1956
_diffrn_reflns_Laue_measured_fraction_full 0.987
_diffrn_reflns_Laue_measured_fraction_max 0.976
_diffrn_reflns_limit_h_max 6
_diffrn_reflns_limit_h_min -11
_diffrn_reflns_limit_k_max 19
_diffrn_reflns_limit_k_min -18
_diffrn_reflns_limit_l_max 23
_diffrn_reflns_limit_l_min -23
_diffrn_reflns_number 20273
_diffrn_reflns_point_group_measured_fraction_full 0.987
_diffrn_reflns_point_group_measured_fraction_max 0.976
_diffrn_reflns_theta_full 25.242
_diffrn_reflns_theta_max 26.173
_diffrn_reflns_theta_min 1.357
_exptl_absorpt_coefficient_mu 0.845
_exptl_absorpt_correction_T_max 0.75
_exptl_absorpt_correction_T_min 0.46
_exptl_absorpt_correction_type none
_exptl_crystal_colour green
_exptl_crystal_density_diffrn 1.320
_exptl_crystal_description plate
_exptl_crystal_F_000 1136
_exptl_crystal_size_max 0.420
_exptl_crystal_size_mid 0.140
_exptl_crystal_size_min 0.080
_refine_diff_density_max 0.723
_refine_diff_density_min -0.919
_refine_diff_density_rms 0.091
_refine_ls_extinction_method none
_refine_ls_goodness_of_fit_ref 0.936
_refine_ls_hydrogen_treatment mixed
_refine_ls_matrix_type full
_refine_ls_number_parameters 702
_refine_ls_number_reflns 10518
_refine_ls_number_restraints 239
_refine_ls_restrained_S_all 0.929
_refine_ls_R_factor_all 0.1722
_refine_ls_R_factor_gt 0.0709
_refine_ls_shift/su_max 0.000
_refine_ls_shift/su_mean 0.000
_refine_ls_structure_factor_coef Fsqd
_refine_ls_weighting_details 'w=1/[\s^2^(Fo^2^)+(0.0614P)^2^] where P=(Fo^2^+2Fc^2^)/3'
_refine_ls_weighting_scheme calc
_refine_ls_wR_factor_gt 0.1363
_refine_ls_wR_factor_ref 0.1721
_reflns_Friedel_coverage 0.000
_reflns_number_gt 4845
_reflns_number_total 10518
_reflns_threshold_expression 'I > 2\s(I)'
_cod_data_source_file c8nj01718b2.cif
_cod_data_source_block rgdp22
_cod_depositor_comments 'Adding full bibliography for 7057557--7057558.cif.'
_cod_original_formula_sum 'C28 H39 Cu N4 O2.50'
_cod_database_code 7057557
_shelx_shelxl_version_number 2014/7
_shelx_space_group_comment
; 
The symmetry employed for this shelxl refinement is uniquely defined 
by the following loop, which should always be used as a source of 
symmetry information in preference to the above space-group names. 
They are only intended as comments. 
;
_shelx_estimated_absorpt_t_min 0.718
_shelx_estimated_absorpt_t_max 0.936

loop_
_space_group_symop_operation_xyz
'x, y, z'
'-x, -y, -z'

loop_
_atom_site_label
_atom_site_type_symbol
_atom_site_fract_x
_atom_site_fract_y
_atom_site_fract_z
_atom_site_U_iso_or_equiv
_atom_site_adp_type
_atom_site_occupancy
_atom_site_site_symmetry_order
_atom_site_calc_flag
_atom_site_refinement_flags_posn
_atom_site_refinement_flags_adp
_atom_site_refinement_flags_occupancy
_atom_site_disorder_assembly
_atom_site_disorder_group
Cu1 Cu 0.33669(7) 0.55490(4) 0.98647(3) 0.0283(2) Uani 1 1 d . . . . .
Cu2 Cu 0.30588(8) 0.01014(4) 0.44689(4) 0.0335(2) Uani 1 1 d . . . . .
C1 C 0.3297(6) 0.5764(4) 1.1354(3) 0.0343(15) Uani 1 1 d . . . . .
H1 H 0.2998 0.6344 1.1348 0.041 Uiso 1 1 calc R U . . .
C2 C 0.4897(6) 0.5943(4) 1.1218(3) 0.0375(15) Uani 1 1 d . . . . .
H2 H 0.5200 0.5365 1.1238 0.045 Uiso 1 1 calc R U . . .
C3 C 0.5834(6) 0.6568(4) 1.1788(3) 0.0370(15) Uani 1 1 d . . . . .
H3A H 0.5608 0.7161 1.1775 0.044 Uiso 1 1 calc R U . . .
H3B H 0.6860 0.6623 1.1708 0.044 Uiso 1 1 calc R U . . .
C4 C 0.5545(7) 0.6198(4) 1.2507(3) 0.0504(18) Uani 1 1 d . . . . .
H4A H 0.5876 0.5636 1.2531 0.061 Uiso 1 1 calc R U . . .
H4B H 0.6115 0.6618 1.2876 0.061 Uiso 1 1 calc R U . . .
C5 C 0.3972(7) 0.6035(4) 1.2654(3) 0.0551(19) Uani 1 1 d . . . . .
H5A H 0.3661 0.6605 1.2686 0.066 Uiso 1 1 calc R U . . .
H5B H 0.3847 0.5765 1.3108 0.066 Uiso 1 1 calc R U . . .
C6 C 0.3026(7) 0.5417(4) 1.2069(3) 0.0412(16) Uani 1 1 d . . . . .
H6A H 0.3240 0.4820 1.2084 0.049 Uiso 1 1 calc R U . . .
H6B H 0.2002 0.5368 1.2150 0.049 Uiso 1 1 calc R U . . .
C7 C 0.1349(6) 0.4625(3) 1.0785(3) 0.0313(14) Uani 1 1 d . . . . .
H7 H 0.1007 0.4563 1.1236 0.038 Uiso 1 1 calc R U . . .
C8 C 0.0536(6) 0.4067(3) 1.0221(3) 0.0251(13) Uani 1 1 d . . . . .
C9 C 0.0931(6) 0.4076(3) 0.9513(3) 0.0281(14) Uani 1 1 d . . . . .
C10 C 0.0120(6) 0.3431(3) 0.9010(3) 0.0313(14) Uani 1 1 d . . . . .
H10 H 0.0384 0.3425 0.8543 0.038 Uiso 1 1 calc R U . . .
C11 C -0.1082(6) 0.2791(4) 0.9190(3) 0.0351(15) Uani 1 1 d . . . . .
C12 C -0.1486(6) 0.2817(4) 0.9884(3) 0.0346(15) Uani 1 1 d . . . . .
H12 H -0.2302 0.2414 1.0015 0.042 Uiso 1 1 calc R U . . .
C13 C -0.0673(6) 0.3440(3) 1.0365(3) 0.0338(14) Uani 1 1 d . . . . .
H13 H -0.0953 0.3444 1.0830 0.041 Uiso 1 1 calc R U . . .
C14 C -0.3132(8) 0.1513(4) 0.8847(4) 0.063(2) Uani 1 1 d . . . . .
H14A H -0.3784 0.1329 0.8419 0.075 Uiso 1 1 calc R U . . .
H14B H -0.3657 0.1794 0.9188 0.075 Uiso 1 1 calc R U . . .
C15 C -0.2756(9) 0.0704(4) 0.9150(4) 0.088(3) Uani 1 1 d . . . . .
H15A H -0.2291 0.0399 0.8805 0.132 Uiso 1 1 calc R U . . .
H15B H -0.3632 0.0308 0.9271 0.132 Uiso 1 1 calc R U . . .
H15C H -0.2100 0.0880 0.9571 0.132 Uiso 1 1 calc R U . . .
C16 C -0.1277(7) 0.2019(4) 0.7998(3) 0.0534(18) Uani 1 1 d . . . . .
H16A H -0.1028 0.2584 0.7771 0.064 Uiso 1 1 calc R U . . .
H16B H -0.2018 0.1611 0.7687 0.064 Uiso 1 1 calc R U . . .
C17 C 0.0048(10) 0.1628(5) 0.8094(4) 0.101(3) Uani 1 1 d . . . . .
H17A H 0.0767 0.2018 0.8419 0.151 Uiso 1 1 calc R U . . .
H17B H 0.0445 0.1569 0.7642 0.151 Uiso 1 1 calc R U . . .
H17C H -0.0212 0.1046 0.8283 0.151 Uiso 1 1 calc R U . . .
C18 C 0.6108(6) 0.6733(3) 1.0280(3) 0.0310(14) Uani 1 1 d . . . . .
H18 H 0.6835 0.6995 1.0634 0.037 Uiso 1 1 calc R U . . .
C19 C 0.6350(6) 0.6962(3) 0.9577(3) 0.0261(13) Uani 1 1 d . . . . .
C20 C 0.5341(6) 0.6623(3) 0.8981(3) 0.0268(13) Uani 1 1 d . . . . .
C21 C 0.5722(6) 0.6872(3) 0.8313(3) 0.0299(14) Uani 1 1 d . . . . .
H21 H 0.5067 0.6642 0.7922 0.036 Uiso 1 1 calc R U . . .
C22 C 0.7030(6) 0.7444(3) 0.8195(3) 0.0302(14) Uani 1 1 d . . . . .
C23 C 0.8026(6) 0.7772(3) 0.8796(3) 0.0373(15) Uani 1 1 d . . . . .
H23 H 0.8922 0.8152 0.8739 0.045 Uiso 1 1 calc R U . . .
C24 C 0.7669(6) 0.7531(3) 0.9448(3) 0.0350(15) Uani 1 1 d . . . . .
H24 H 0.8338 0.7756 0.9835 0.042 Uiso 1 1 calc R U . . .
C25 C 0.6357(7) 0.7416(4) 0.6914(3) 0.0424(16) Uani 1 1 d . . . . .
H25A H 0.6563 0.7866 0.6565 0.051 Uiso 1 1 calc R U . . .
H25B H 0.5372 0.7398 0.7051 0.051 Uiso 1 1 calc R U . . .
C26 C 0.6429(8) 0.6513(4) 0.6578(3) 0.058(2) Uani 1 1 d . . . . .
H26A H 0.7431 0.6493 0.6516 0.087 Uiso 1 1 calc R U . . .
H26B H 0.5875 0.6419 0.6122 0.087 Uiso 1 1 calc R U . . .
H26C H 0.6026 0.6050 0.6881 0.087 Uiso 1 1 calc R U . . .
C27 C 0.8828(7) 0.8139(4) 0.7390(3) 0.0513(18) Uani 1 1 d . . . . .
H27A H 0.9029 0.7951 0.6914 0.062 Uiso 1 1 calc R U . . .
H27B H 0.9536 0.7966 0.7727 0.062 Uiso 1 1 calc R U . . .
C28 C 0.9011(7) 0.9140(4) 0.7448(3) 0.065(2) Uani 1 1 d . . . . .
H28A H 0.8327 0.9316 0.7109 0.098 Uiso 1 1 calc R U . . .
H28B H 0.9991 0.9417 0.7351 0.098 Uiso 1 1 calc R U . . .
H28C H 0.8834 0.9331 0.7921 0.098 Uiso 1 1 calc R U . . .
C29 C 0.1926(8) -0.1324(4) 0.5281(4) 0.057(2) Uani 1 1 d . . . . .
H29 H 0.1223 -0.1620 0.4888 0.068 Uiso 1 1 calc R U . . .
C30 C 0.3380(8) -0.1491(4) 0.5108(3) 0.0529(19) Uani 1 1 d . . . . .
H30 H 0.4081 -0.1194 0.5501 0.064 Uiso 1 1 calc R U . . .
C31 C 0.3445(7) -0.2468(4) 0.5092(3) 0.0504(18) Uani 1 1 d . . . . .
H31A H 0.2866 -0.2781 0.4672 0.061 Uiso 1 1 calc R U . . .
H31B H 0.4450 -0.2527 0.5058 0.061 Uiso 1 1 calc R U . . .
C32 C 0.2877(8) -0.2893(4) 0.5746(4) 0.075(2) Uani 1 1 d . . . . .
H32A H 0.2805 -0.3538 0.5685 0.090 Uiso 1 1 calc R U . . .
H32B H 0.3579 -0.2666 0.6150 0.090 Uiso 1 1 calc R U . . .
C33 C 0.1450(9) -0.2729(5) 0.5910(4) 0.084(3) Uani 1 1 d . . . . .
H33A H 0.1206 -0.2976 0.6363 0.101 Uiso 1 1 calc R U . . .
H33B H 0.0713 -0.3043 0.5546 0.101 Uiso 1 1 calc R U . . .
C34 C 0.1407(7) -0.1754(4) 0.5950(3) 0.0541(19) Uani 1 1 d . . . . .
H34A H 0.2028 -0.1452 0.6361 0.065 Uiso 1 1 calc R U . . .
H34B H 0.0414 -0.1686 0.6009 0.065 Uiso 1 1 calc R U . . .
C35 C 0.1360(7) 0.0067(4) 0.5670(3) 0.0478(18) Uani 1 1 d . . . . .
H35 H 0.0837 -0.0251 0.6013 0.057 Uiso 1 1 calc R U . . .
C36 C 0.1387(6) 0.1001(4) 0.5656(3) 0.0379(15) Uani 1 1 d . . . . .
C37 C 0.2056(6) 0.1550(4) 0.5138(3) 0.0332(14) Uani 1 1 d . . . . .
C38 C 0.2098(7) 0.2462(4) 0.5230(3) 0.0439(16) Uani 1 1 d . . . . .
H38 H 0.2550 0.2838 0.4898 0.053 Uiso 1 1 calc R U . . .
C39 C 0.1510(7) 0.2848(4) 0.5787(3) 0.0501(18) Uani 1 1 d D . . . .
C40 C 0.0800(7) 0.2279(4) 0.6276(3) 0.0539(19) Uani 1 1 d . . . . .
H40 H 0.0363 0.2511 0.6651 0.065 Uiso 1 1 calc R U . . .
C41 C 0.0762(7) 0.1399(4) 0.6194(3) 0.0466(17) Uani 1 1 d . . . . .
H41 H 0.0282 0.1028 0.6522 0.056 Uiso 1 1 calc R U . . .
C46 C 0.4591(6) -0.1246(4) 0.4029(3) 0.0376(15) Uani 1 1 d . . . . .
H46 H 0.4907 -0.1777 0.4107 0.045 Uiso 1 1 calc R U . . .
C47 C 0.5049(6) -0.0791(4) 0.3434(3) 0.0335(14) Uani 1 1 d . . . . .
C48 C 0.4665(6) 0.0027(3) 0.3231(3) 0.0306(14) Uani 1 1 d . . . . .
C49 C 0.5172(6) 0.0387(3) 0.2619(3) 0.0348(15) Uani 1 1 d . . . . .
H49 H 0.4895 0.0912 0.2483 0.042 Uiso 1 1 calc R U . . .
C50 C 0.6062(6) 0.0022(4) 0.2196(3) 0.0367(15) Uani 1 1 d . . . . .
C51 C 0.6464(6) -0.0775(4) 0.2408(3) 0.0427(16) Uani 1 1 d . . . . .
H51 H 0.7088 -0.1036 0.2144 0.051 Uiso 1 1 calc R U . . .
C52 C 0.5949(7) -0.1151(4) 0.2987(3) 0.0454(17) Uani 1 1 d . . . . .
H52 H 0.6202 -0.1689 0.3103 0.054 Uiso 1 1 calc R U . . .
C53 C 0.7622(8) 0.0074(4) 0.1200(4) 0.066(2) Uani 1 1 d . . . . .
H53A H 0.8321 -0.0110 0.1536 0.079 Uiso 1 1 calc R U . . .
H53B H 0.8148 0.0567 0.0949 0.079 Uiso 1 1 calc R U . . .
C54 C 0.6991(9) -0.0677(4) 0.0691(4) 0.077(2) Uani 1 1 d . . . . .
H54A H 0.6636 -0.1203 0.0943 0.115 Uiso 1 1 calc R U . . .
H54B H 0.7726 -0.0793 0.0390 0.115 Uiso 1 1 calc R U . . .
H54C H 0.6194 -0.0531 0.0404 0.115 Uiso 1 1 calc R U . . .
C55 C 0.6163(7) 0.1215(4) 0.1359(3) 0.0448(17) Uani 1 1 d . . . . .
H55A H 0.5181 0.1236 0.1482 0.054 Uiso 1 1 calc R U . . .
H55B H 0.6170 0.1219 0.0844 0.054 Uiso 1 1 calc R U . . .
C56 C 0.7207(7) 0.2029(4) 0.1692(3) 0.0550(19) Uani 1 1 d . . . . .
H56A H 0.7217 0.2023 0.2202 0.082 Uiso 1 1 calc R U . . .
H56B H 0.6905 0.2561 0.1540 0.082 Uiso 1 1 calc R U . . .
H56C H 0.8172 0.2030 0.1550 0.082 Uiso 1 1 calc R U . . .
N1 N 0.2518(5) 0.5209(3) 1.0728(2) 0.0303(11) Uani 1 1 d . . . . .
N2 N 0.4985(5) 0.6198(3) 1.0480(2) 0.0312(12) Uani 1 1 d . . . . .
N3 N -0.1864(5) 0.2175(3) 0.8671(3) 0.0456(14) Uani 1 1 d . . . . .
N4 N 0.7374(5) 0.7677(3) 0.7530(3) 0.0425(13) Uani 1 1 d . . . . .
N5 N 0.2007(5) -0.0366(3) 0.5244(3) 0.0414(13) Uani 1 1 d . . . . .
N6 N 0.3771(5) -0.0993(3) 0.4478(3) 0.0413(13) Uani 1 1 d . . . . .
N8 N 0.6524(6) 0.0385(3) 0.1589(3) 0.0460(14) Uani 1 1 d . . . . .
O1 O 0.1998(4) 0.4671(2) 0.92926(18) 0.0307(9) Uani 1 1 d . . . . .
O2 O 0.4091(4) 0.6079(2) 0.90374(17) 0.0294(9) Uani 1 1 d . . . . .
O3 O 0.2647(4) 0.1255(2) 0.4599(2) 0.0399(10) Uani 1 1 d . . . . .
O4 O 0.3858(4) 0.0428(2) 0.36096(18) 0.0333(10) Uani 1 1 d . . . . .
O5 O 0.1671(7) 0.5376(3) 0.7975(2) 0.0791(17) Uani 1 1 d D . . . .
H2O H 0.140(9) 0.520(4) 0.837(2) 0.119 Uiso 1 1 d D U . . .
H1O H 0.145(9) 0.587(3) 0.785(3) 0.119 Uiso 1 1 d D U . . .
N7 N 0.1889(16) 0.3780(8) 0.5962(8) 0.053(3) Uani 0.426(10) 1 d D U P A 1
C42 C 0.128(2) 0.4250(19) 0.6526(11) 0.054(3) Uani 0.426(10) 1 d D U P A 1
H42A H 0.1958 0.4818 0.6655 0.065 Uiso 0.426(10) 1 calc R U P A 1
H42B H 0.1255 0.3895 0.6942 0.065 Uiso 0.426(10) 1 calc R U P A 1
C43 C -0.019(2) 0.4442(14) 0.6383(15) 0.060(5) Uani 0.426(10) 1 d D U P A 1
H43A H -0.0210 0.4761 0.5956 0.090 Uiso 0.426(10) 1 calc R U P A 1
H43B H -0.0402 0.4804 0.6776 0.090 Uiso 0.426(10) 1 calc R U P A 1
H43C H -0.0903 0.3886 0.6322 0.090 Uiso 0.426(10) 1 calc R U P A 1
C44 C 0.2915(18) 0.4403(11) 0.5603(8) 0.054(3) Uani 0.426(10) 1 d D U P A 1
H44A H 0.3708 0.4122 0.5472 0.065 Uiso 0.426(10) 1 calc R U P A 1
H44B H 0.3329 0.4927 0.5922 0.065 Uiso 0.426(10) 1 calc R U P A 1
C45 C 0.219(2) 0.4688(11) 0.4950(8) 0.070(4) Uani 0.426(10) 1 d D U P A 1
H45A H 0.1787 0.4169 0.4633 0.104 Uiso 0.426(10) 1 calc R U P A 1
H45B H 0.2896 0.5101 0.4715 0.104 Uiso 0.426(10) 1 calc R U P A 1
H45C H 0.1418 0.4977 0.5080 0.104 Uiso 0.426(10) 1 calc R U P A 1
N7A N 0.1387(12) 0.3735(6) 0.5787(6) 0.052(2) Uani 0.574(10) 1 d D U P A 2
C42A C 0.0989(17) 0.4133(14) 0.6448(8) 0.054(3) Uani 0.574(10) 1 d D U P A 2
H42C H 0.1524 0.4753 0.6521 0.065 Uiso 0.574(10) 1 calc R U P A 2
H42D H 0.1270 0.3807 0.6847 0.065 Uiso 0.574(10) 1 calc R U P A 2
C43A C -0.0595(16) 0.4107(11) 0.6428(12) 0.066(4) Uani 0.574(10) 1 d D U P A 2
H43D H -0.0878 0.4424 0.6031 0.099 Uiso 0.574(10) 1 calc R U P A 2
H43E H -0.0814 0.4388 0.6863 0.099 Uiso 0.574(10) 1 calc R U P A 2
H43F H -0.1126 0.3493 0.6376 0.099 Uiso 0.574(10) 1 calc R U P A 2
C44A C 0.1980(12) 0.4318(8) 0.5265(7) 0.051(3) Uani 0.574(10) 1 d D U P A 2
H44C H 0.1538 0.4841 0.5280 0.061 Uiso 0.574(10) 1 calc R U P A 2
H44D H 0.1710 0.4009 0.4797 0.061 Uiso 0.574(10) 1 calc R U P A 2
C45A C 0.3599(13) 0.4630(9) 0.5354(8) 0.075(4) Uani 0.574(10) 1 d D U P A 2
H45D H 0.3874 0.4982 0.5797 0.112 Uiso 0.574(10) 1 calc R U P A 2
H45E H 0.3920 0.4990 0.4967 0.112 Uiso 0.574(10) 1 calc R U P A 2
H45F H 0.4049 0.4117 0.5355 0.112 Uiso 0.574(10) 1 calc R U P A 2

loop_
_atom_site_aniso_label
_atom_site_aniso_U_11
_atom_site_aniso_U_22
_atom_site_aniso_U_33
_atom_site_aniso_U_23
_atom_site_aniso_U_13
_atom_site_aniso_U_12
Cu1 0.0258(4) 0.0339(4) 0.0267(4) 0.0034(3) 0.0061(3) 0.0082(3)
Cu2 0.0345(4) 0.0345(4) 0.0340(5) 0.0055(3) 0.0062(4) 0.0114(3)
C1 0.034(3) 0.044(4) 0.027(4) -0.001(3) 0.007(3) 0.010(3)
C2 0.041(4) 0.047(4) 0.027(4) -0.002(3) 0.004(3) 0.015(3)
C3 0.030(3) 0.049(4) 0.031(4) -0.001(3) -0.005(3) 0.009(3)
C4 0.043(4) 0.078(5) 0.030(4) -0.001(3) -0.001(3) 0.015(4)
C5 0.056(5) 0.075(5) 0.032(4) -0.006(3) 0.006(4) 0.011(4)
C6 0.043(4) 0.054(4) 0.027(4) 0.003(3) 0.006(3) 0.010(3)
C7 0.030(3) 0.034(3) 0.032(4) 0.006(3) 0.009(3) 0.009(3)
C8 0.021(3) 0.026(3) 0.027(3) 0.002(3) 0.006(3) 0.000(3)
C9 0.022(3) 0.031(3) 0.035(4) 0.007(3) 0.004(3) 0.012(3)
C10 0.028(3) 0.040(3) 0.027(3) 0.004(3) 0.007(3) 0.008(3)
C11 0.033(4) 0.036(3) 0.037(4) -0.003(3) 0.003(3) 0.010(3)
C12 0.020(3) 0.039(4) 0.041(4) 0.006(3) 0.009(3) -0.004(3)
C13 0.037(4) 0.035(3) 0.032(4) 0.008(3) 0.014(3) 0.009(3)
C14 0.057(5) 0.066(5) 0.053(5) -0.004(4) 0.005(4) -0.013(4)
C15 0.110(8) 0.059(5) 0.086(7) 0.012(5) 0.007(6) -0.005(5)
C16 0.051(4) 0.055(4) 0.049(5) -0.008(3) 0.013(4) 0.001(4)
C17 0.108(8) 0.098(7) 0.107(8) -0.013(5) 0.023(6) 0.047(6)
C18 0.027(3) 0.031(3) 0.035(4) -0.002(3) 0.000(3) 0.008(3)
C19 0.025(3) 0.031(3) 0.024(3) 0.002(3) 0.003(3) 0.008(3)
C20 0.031(3) 0.025(3) 0.027(3) 0.003(3) 0.004(3) 0.012(3)
C21 0.026(3) 0.036(3) 0.027(4) 0.004(3) -0.001(3) 0.004(3)
C22 0.030(3) 0.033(3) 0.030(4) 0.004(3) 0.007(3) 0.012(3)
C23 0.028(3) 0.041(4) 0.042(4) 0.009(3) 0.005(3) 0.001(3)
C24 0.027(3) 0.035(3) 0.039(4) -0.002(3) -0.002(3) 0.002(3)
C25 0.043(4) 0.050(4) 0.036(4) 0.015(3) 0.008(3) 0.010(3)
C26 0.091(6) 0.053(4) 0.032(4) 0.005(3) 0.012(4) 0.016(4)
C27 0.047(4) 0.071(5) 0.034(4) 0.011(3) 0.014(3) 0.003(4)
C28 0.060(5) 0.064(5) 0.061(5) 0.019(4) -0.005(4) -0.015(4)
C29 0.067(5) 0.051(4) 0.059(5) 0.025(4) 0.029(4) 0.014(4)
C30 0.063(5) 0.047(4) 0.056(5) 0.022(3) 0.008(4) 0.024(4)
C31 0.055(4) 0.048(4) 0.056(5) 0.014(3) 0.005(4) 0.024(3)
C32 0.078(6) 0.058(5) 0.099(7) 0.045(5) 0.008(5) 0.026(4)
C33 0.086(7) 0.062(5) 0.114(7) 0.049(5) 0.033(6) 0.021(5)
C34 0.063(5) 0.051(4) 0.056(5) 0.028(4) 0.027(4) 0.018(4)
C35 0.047(4) 0.052(4) 0.050(5) 0.022(4) 0.018(4) 0.015(4)
C36 0.041(4) 0.051(4) 0.029(4) 0.010(3) 0.012(3) 0.021(3)
C37 0.035(3) 0.044(4) 0.027(4) 0.008(3) 0.012(3) 0.017(3)
C38 0.056(4) 0.041(4) 0.041(4) 0.005(3) 0.018(3) 0.019(3)
C39 0.066(5) 0.049(4) 0.043(5) -0.004(4) 0.016(4) 0.027(4)
C40 0.073(5) 0.075(5) 0.028(4) 0.000(4) 0.015(4) 0.045(4)
C41 0.058(4) 0.057(4) 0.036(4) 0.013(3) 0.024(3) 0.030(4)
C46 0.038(4) 0.035(4) 0.045(4) 0.002(3) 0.003(3) 0.019(3)
C47 0.032(3) 0.044(4) 0.029(4) 0.005(3) 0.006(3) 0.016(3)
C48 0.029(3) 0.031(3) 0.033(4) -0.001(3) 0.005(3) 0.010(3)
C49 0.032(3) 0.032(3) 0.042(4) 0.001(3) 0.007(3) 0.011(3)
C50 0.032(3) 0.045(4) 0.033(4) -0.007(3) 0.000(3) 0.012(3)
C51 0.041(4) 0.050(4) 0.044(4) -0.001(3) 0.009(3) 0.027(3)
C52 0.053(4) 0.040(4) 0.048(5) -0.003(3) -0.003(4) 0.025(3)
C53 0.080(6) 0.064(5) 0.062(5) 0.005(4) 0.017(5) 0.031(4)
C54 0.097(7) 0.076(5) 0.068(6) -0.002(5) 0.036(5) 0.033(5)
C55 0.041(4) 0.060(4) 0.038(4) 0.008(3) 0.014(3) 0.017(3)
C56 0.042(4) 0.054(4) 0.073(5) 0.016(4) 0.013(4) 0.016(4)
N1 0.032(3) 0.038(3) 0.021(3) -0.002(2) 0.003(2) 0.007(2)
N2 0.032(3) 0.038(3) 0.023(3) 0.003(2) 0.002(2) 0.005(2)
N3 0.037(3) 0.049(3) 0.044(4) -0.001(3) 0.004(3) -0.007(3)
N4 0.038(3) 0.052(3) 0.034(3) 0.009(3) 0.006(3) -0.003(3)
N5 0.050(3) 0.039(3) 0.043(3) 0.015(3) 0.023(3) 0.016(3)
N6 0.052(3) 0.042(3) 0.037(3) 0.010(3) 0.005(3) 0.025(3)
N8 0.053(3) 0.050(3) 0.045(4) 0.002(3) 0.026(3) 0.027(3)
O1 0.030(2) 0.033(2) 0.029(2) 0.0033(17) 0.0062(19) 0.0063(19)
O2 0.022(2) 0.039(2) 0.025(2) 0.0061(17) 0.0062(18) 0.0000(18)
O3 0.059(3) 0.035(2) 0.032(3) 0.0050(19) 0.018(2) 0.018(2)
O4 0.041(2) 0.035(2) 0.029(2) 0.0053(18) 0.018(2) 0.015(2)
O5 0.112(5) 0.087(4) 0.038(3) 0.005(3) -0.003(3) 0.021(4)
N7 0.058(5) 0.052(4) 0.054(5) -0.005(3) 0.013(4) 0.023(4)
C42 0.058(5) 0.055(5) 0.054(5) -0.011(4) 0.013(4) 0.023(4)
C43 0.059(7) 0.063(9) 0.062(8) -0.004(8) 0.015(6) 0.021(7)
C44 0.060(5) 0.050(5) 0.060(5) -0.002(4) 0.017(4) 0.025(4)
C45 0.076(8) 0.070(8) 0.068(7) 0.007(6) 0.015(6) 0.025(7)
N7A 0.060(5) 0.051(4) 0.052(4) -0.006(3) 0.014(4) 0.026(3)
C42A 0.061(5) 0.056(5) 0.053(4) -0.013(4) 0.013(4) 0.028(4)
C43A 0.060(6) 0.073(9) 0.069(7) -0.008(8) 0.019(6) 0.024(6)
C44A 0.061(5) 0.046(4) 0.054(5) -0.007(4) 0.018(4) 0.025(4)
C45A 0.070(6) 0.072(7) 0.084(8) -0.010(6) 0.023(5) 0.017(5)

loop_
_atom_type_symbol
_atom_type_description
_atom_type_scat_dispersion_real
_atom_type_scat_dispersion_imag
_atom_type_scat_source
C C 0.0033 0.0016 'International Tables Vol C Tables 4.2.6.8 and 6.1.1.4'
H H 0.0000 0.0000 'International Tables Vol C Tables 4.2.6.8 and 6.1.1.4'
Cu Cu 0.3201 1.2651 'International Tables Vol C Tables 4.2.6.8 and 6.1.1.4'
N N 0.0061 0.0033 'International Tables Vol C Tables 4.2.6.8 and 6.1.1.4'
O O 0.0106 0.0060 'International Tables Vol C Tables 4.2.6.8 and 6.1.1.4'

loop_
_geom_angle_atom_site_label_1
_geom_angle_atom_site_label_2
_geom_angle_atom_site_label_3
_geom_angle
O1 Cu1 O2 90.17(15)
O1 Cu1 N1 93.81(18)
O2 Cu1 N1 169.75(16)
O1 Cu1 N2 165.92(16)
O2 Cu1 N2 93.76(17)
N1 Cu1 N2 84.64(19)
O4 Cu2 O3 89.57(15)
O4 Cu2 N5 170.57(18)
O3 Cu2 N5 94.23(19)
O4 Cu2 N6 93.52(19)
O3 Cu2 N6 169.05(18)
N5 Cu2 N6 84.3(2)
N1 C1 C6 117.5(5)
N1 C1 C2 105.8(4)
C6 C1 C2 112.4(5)
N2 C2 C3 117.6(5)
N2 C2 C1 106.5(4)
C3 C2 C1 112.2(5)
C2 C3 C4 109.2(5)
C5 C4 C3 113.3(5)
C4 C5 C6 110.8(5)
C1 C6 C5 111.2(5)
N1 C7 C8 125.1(6)
C13 C8 C7 118.8(5)
C13 C8 C9 117.4(5)
C7 C8 C9 123.7(5)
O1 C9 C10 117.6(5)
O1 C9 C8 123.8(5)
C10 C9 C8 118.6(5)
C9 C10 C11 121.7(6)
N3 C11 C12 121.7(5)
N3 C11 C10 119.5(6)
C12 C11 C10 118.7(5)
C13 C12 C11 118.6(5)
C12 C13 C8 124.9(6)
N3 C14 C15 113.7(6)
N3 C16 C17 111.6(6)
N2 C18 C19 126.3(5)
C24 C19 C18 118.9(5)
C24 C19 C20 117.6(5)
C18 C19 C20 123.5(5)
O2 C20 C21 118.9(5)
O2 C20 C19 122.8(5)
C21 C20 C19 118.2(5)
C20 C21 C22 123.5(5)
N4 C22 C21 122.1(5)
N4 C22 C23 120.4(5)
C21 C22 C23 117.5(5)
C24 C23 C22 119.5(6)
C23 C24 C19 123.7(5)
N4 C25 C26 112.5(5)
N4 C27 C28 112.5(6)
N5 C29 C30 106.8(5)
N5 C29 C34 117.7(5)
C30 C29 C34 112.7(5)
N6 C30 C29 106.3(5)
N6 C30 C31 118.3(5)
C29 C30 C31 113.1(6)
C32 C31 C30 111.2(5)
C33 C32 C31 114.2(6)
C32 C33 C34 112.9(6)
C33 C34 C29 110.6(6)
N5 C35 C36 124.2(6)
C41 C36 C37 118.3(6)
C41 C36 C35 117.9(6)
C37 C36 C35 123.8(6)
O3 C37 C38 119.0(5)
O3 C37 C36 124.2(5)
C38 C37 C36 116.8(5)
C39 C38 C37 123.7(6)
N7A C39 C38 120.5(7)
N7A C39 C40 120.4(7)
C38 C39 C40 118.0(6)
C38 C39 N7 121.4(8)
C40 C39 N7 119.0(8)
C41 C40 C39 118.7(6)
C40 C41 C36 124.3(6)
N6 C46 C47 125.2(5)
C46 C47 C52 118.9(5)
C46 C47 C48 125.0(5)
C52 C47 C48 116.2(6)
O4 C48 C49 120.0(5)
O4 C48 C47 121.6(5)
C49 C48 C47 118.4(5)
C48 C49 C50 124.0(5)
N8 C50 C49 122.6(5)
N8 C50 C51 120.2(6)
C49 C50 C51 117.2(6)
C52 C51 C50 119.8(6)
C51 C52 C47 124.3(6)
N8 C53 C54 112.3(6)
N8 C55 C56 112.4(5)
C7 N1 C1 121.1(5)
C7 N1 Cu1 126.4(4)
C1 N1 Cu1 112.3(4)
C18 N2 C2 121.9(5)
C18 N2 Cu1 125.5(4)
C2 N2 Cu1 112.3(3)
C11 N3 C16 121.3(5)
C11 N3 C14 120.2(6)
C16 N3 C14 116.9(5)
C22 N4 C25 122.3(5)
C22 N4 C27 121.9(5)
C25 N4 C27 115.6(5)
C35 N5 C29 121.7(5)
C35 N5 Cu2 126.5(4)
C29 N5 Cu2 111.7(4)
C46 N6 C30 122.1(5)
C46 N6 Cu2 125.6(4)
C30 N6 Cu2 112.1(4)
C50 N8 C53 122.2(5)
C50 N8 C55 122.0(5)
C53 N8 C55 114.9(5)
C9 O1 Cu1 126.6(4)
C20 O2 Cu1 127.9(3)
C37 O3 Cu2 126.1(4)
C48 O4 Cu2 128.9(4)
C39 N7 C44 124.2(12)
C39 N7 C42 125.0(15)
C44 N7 C42 110.8(13)
N7 C42 C43 118.5(15)
N7 C44 C45 110.7(16)
C39 N7A C44A 122.6(9)
C39 N7A C42A 116.9(11)
C44A N7A C42A 118.5(11)
N7A C42A C43A 111.7(11)
N7A C44A C45A 114.4(12)

loop_
_geom_bond_atom_site_label_1
_geom_bond_atom_site_label_2
_geom_bond_distance
Cu1 O1 1.903(3)
Cu1 O2 1.910(3)
Cu1 N1 1.925(4)
Cu1 N2 1.928(4)
Cu2 O4 1.894(4)
Cu2 O3 1.902(3)
Cu2 N5 1.920(5)
Cu2 N6 1.938(4)
C1 N1 1.486(6)
C1 C6 1.504(7)
C1 C2 1.524(7)
C2 N2 1.478(6)
C2 C3 1.517(7)
C3 C4 1.526(7)
C4 C5 1.505(8)
C5 C6 1.533(7)
C7 N1 1.286(6)
C7 C8 1.414(7)
C8 C13 1.386(7)
C8 C9 1.423(7)
C9 O1 1.319(6)
C9 C10 1.407(7)
C10 C11 1.413(7)
C11 N3 1.392(7)
C11 C12 1.401(7)
C12 C13 1.365(7)
C14 N3 1.472(7)
C14 C15 1.492(8)
C16 N3 1.458(7)
C16 C17 1.502(9)
C18 N2 1.292(6)
C18 C19 1.421(7)
C19 C24 1.411(7)
C19 C20 1.434(7)
C20 O2 1.312(6)
C20 C21 1.393(7)
C21 C22 1.400(7)
C22 N4 1.373(6)
C22 C23 1.432(7)
C23 C24 1.356(7)
C25 N4 1.449(7)
C25 C26 1.516(7)
C27 N4 1.459(7)
C27 C28 1.510(7)
C29 N5 1.463(7)
C29 C30 1.506(9)
C29 C34 1.527(7)
C30 N6 1.479(7)
C30 C31 1.514(7)
C31 C32 1.514(8)
C32 C33 1.475(10)
C33 C34 1.506(8)
C35 N5 1.288(7)
C35 C36 1.432(7)
C36 C41 1.396(8)
C36 C37 1.423(7)
C37 O3 1.306(6)
C37 C38 1.396(7)
C38 C39 1.393(8)
C39 N7A 1.392(10)
C39 C40 1.413(8)
C39 N7 1.421(12)
C40 C41 1.348(7)
C46 N6 1.291(7)
C46 C47 1.406(7)
C47 C52 1.416(8)
C47 C48 1.441(7)
C48 O4 1.308(6)
C48 C49 1.385(7)
C49 C50 1.386(8)
C50 N8 1.365(7)
C50 C51 1.423(7)
C51 C52 1.341(8)
C53 N8 1.461(8)
C53 C54 1.468(8)
C55 N8 1.465(6)
C55 C56 1.506(7)
N7 C44 1.446(14)
N7 C42 1.479(13)
C42 C43 1.487(16)
C44 C45 1.505(15)
N7A C44A 1.435(12)
N7A C42A 1.478(11)
C42A C43A 1.489(13)
C44A C45A 1.502(13)
